data_2221888
loop_
_publ_author_name
'Wang, Yao'
'Wan, Rong'
'Han, Feng'
'Wang, Peng'

_publ_section_title
;
 5-(2-Fluoro-4-nitrophenyl)-1,3,4-thiadiazole-2-amine
;
_journal_coeditor_code AT2775
_journal_issue 6
_journal_name_full 'Acta Crystallographica Section E'
_journal_page_first o1250
_journal_paper_doi 10.1107/S1600536809016614
_journal_volume 65
_journal_year 2009
_chemical_formula_iupac 'C8 H5 F N4 O2 S'
_chemical_formula_moiety 'C8 H5 F N4 O2 S'
_chemical_formula_sum 'C8 H5 F N4 O2 S'
_chemical_formula_weight 240.22
_chemical_melting_point 476
_chemical_name_systematic
;
5-(2-Fluoro-4-nitrophenyl)-1,3,4-thiadiazol-2-amine
;
_space_group_IT_number 14
_symmetry_cell_setting monoclinic
_symmetry_space_group_name_Hall '-P 2ybc'
_symmetry_space_group_name_H-M 'P 1 21/c 1'
_atom_sites_solution_hydrogens geom
_atom_sites_solution_primary direct
_atom_sites_solution_secondary difmap
_audit_creation_method SHELXL97
_cell_angle_alpha 90.00
_cell_angle_beta 102.55(3)
_cell_angle_gamma 90.00
_cell_formula_units_Z 4
_cell_length_a 9.1780(18)
_cell_length_b 9.3720(19)
_cell_length_c 11.413(2)
_cell_measurement_reflns_used 25
_cell_measurement_temperature 293(2)
_cell_measurement_theta_max 12
_cell_measurement_theta_min 9
_cell_volume 958.2(3)
_computing_cell_refinement 'CAD-4 Software (Enraf--Nonius, 1989)'
_computing_data_collection 'CAD-4 Software (Enraf--Nonius, 1989)'
_computing_data_reduction 'XCAD4 (Harms & Wocadlo,1995)'
_computing_molecular_graphics 'SHELXTL (Sheldrick, 2008)'
_computing_publication_material 'SHELXL97 (Sheldrick, 2008)'
_computing_structure_refinement 'SHELXL97 (Sheldrick, 2008)'
_computing_structure_solution 'SHELXS97 (Sheldrick, 2008)'
_diffrn_ambient_temperature 293(2)
_diffrn_measured_fraction_theta_full 0.992
_diffrn_measured_fraction_theta_max 0.992
_diffrn_measurement_device_type 'Enraf--Nonius CAD-4'
_diffrn_measurement_method \w/2\q
_diffrn_radiation_monochromator graphite
_diffrn_radiation_source 'fine-focus sealed tube'
_diffrn_radiation_type MoK\a
_diffrn_radiation_wavelength 0.71073
_diffrn_reflns_av_R_equivalents 0.0473
_diffrn_reflns_av_sigmaI/netI 0.0407
_diffrn_reflns_limit_h_max 11
_diffrn_reflns_limit_h_min 0
_diffrn_reflns_limit_k_max 11
_diffrn_reflns_limit_k_min 0
_diffrn_reflns_limit_l_max 13
_diffrn_reflns_limit_l_min -13
_diffrn_reflns_number 1832
_diffrn_reflns_theta_full 25.23
_diffrn_reflns_theta_max 25.23
_diffrn_reflns_theta_min 2.27
_diffrn_standards_decay_% 1
_diffrn_standards_interval_count 200
_diffrn_standards_interval_time 120
_diffrn_standards_number 3
_exptl_absorpt_coefficient_mu 0.343
_exptl_absorpt_correction_T_max 0.9665
_exptl_absorpt_correction_T_min 0.9345
_exptl_absorpt_correction_type psi-scan
_exptl_absorpt_process_details '(North <i>et al.</i>,  1968)'
_exptl_crystal_colour colourless
_exptl_crystal_density_diffrn 1.665
_exptl_crystal_density_method 'not measured'
_exptl_crystal_description block
_exptl_crystal_F_000 488
_exptl_crystal_size_max 0.20
_exptl_crystal_size_mid 0.10
_exptl_crystal_size_min 0.10
_refine_diff_density_max 0.427
_refine_diff_density_min -0.467
_refine_ls_extinction_method none
_refine_ls_goodness_of_fit_ref 1.009
_refine_ls_hydrogen_treatment constr
_refine_ls_matrix_type full
_refine_ls_number_parameters 145
_refine_ls_number_reflns 1720
_refine_ls_number_restraints 0
_refine_ls_restrained_S_all 1.009
_refine_ls_R_factor_all 0.0806
_refine_ls_R_factor_gt 0.0557
_refine_ls_shift/su_max 0.000
_refine_ls_shift/su_mean 0.000
_refine_ls_structure_factor_coef Fsqd
_refine_ls_weighting_details 'calc w = 1/[\s^2^(Fo^2^)+(0.1000P)^2^+2.0000P] where P=(Fo^2^+2Fc^2^)/3'
_refine_ls_weighting_scheme calc
_refine_ls_wR_factor_gt 0.1380
_refine_ls_wR_factor_ref 0.1944
_reflns_number_gt 1301
_reflns_number_total 1720
_reflns_threshold_expression I>2\s(I)
_cod_data_source_file at2775.cif
_cod_data_source_block I
_cod_original_sg_symbol_H-M 'P 21/c'
_cod_database_code 2221888
_cod_database_fobs_code 2221888

loop_
_symmetry_equiv_pos_as_xyz
'x, y, z'
'-x, y+1/2, -z+1/2'
'-x, -y, -z'
'x, -y-1/2, z-1/2'

loop_
_atom_site_type_symbol
_atom_site_label
_atom_site_fract_x
_atom_site_fract_y
_atom_site_fract_z
_atom_site_U_iso_or_equiv
_atom_site_adp_type
_atom_site_calc_flag
_atom_site_refinement_flags
_atom_site_occupancy
_atom_site_disorder_assembly
_atom_site_disorder_group
S S 0.65883(14) 0.15613(12) 0.66472(10) 0.0442(4) Uani d . 1 . .
F F 0.6863(3) -0.1515(3) 0.6466(2) 0.0539(8) Uani d . 1 . .
N N1 0.9259(5) -0.4021(5) 0.3718(4) 0.0537(11) Uani d . 1 . .
C C1 0.8706(5) -0.2697(4) 0.4162(4) 0.0404(10) Uani d . 1 . .
O O1 1.0171(6) -0.3935(5) 0.3093(4) 0.0892(15) Uani d . 1 . .
O O2 0.8765(4) -0.5153(4) 0.4009(4) 0.0656(11) Uani d . 1 . .
N N2 0.6452(5) 0.2128(4) 0.4420(3) 0.0449(9) Uani d . 1 . .
C C2 0.8888(5) -0.1427(5) 0.3565(4) 0.0448(11) Uani d . 1 . .
H H2B 0.9387 -0.1415 0.2938 0.054 Uiso calc R 1 . .
N N3 0.5854(5) 0.3311(4) 0.4867(3) 0.0475(10) Uani d . 1 . .
C C3 0.8298(5) -0.0180(5) 0.3938(4) 0.0412(10) Uani d . 1 . .
H H3B 0.8386 0.0674 0.3544 0.049 Uiso calc R 1 . .
N N4 0.5320(5) 0.4162(4) 0.6663(3) 0.0535(11) Uani d . 1 . .
H H4A 0.4951 0.4943 0.6329 0.064 Uiso calc R 1 . .
H H4B 0.5347 0.4016 0.7412 0.064 Uiso calc R 1 . .
C C4 0.7568(5) -0.0197(4) 0.4903(4) 0.0358(10) Uani d . 1 . .
C C5 0.7505(5) -0.1484(5) 0.5495(4) 0.0388(10) Uani d . 1 . .
C C6 0.8026(5) -0.2754(5) 0.5131(4) 0.0421(10) Uani d . 1 . .
H H6A 0.7925 -0.3609 0.5519 0.050 Uiso calc R 1 . .
C C7 0.6885(5) 0.1134(4) 0.5224(4) 0.0367(10) Uani d . 1 . .
C C8 0.5851(5) 0.3175(4) 0.6019(4) 0.0378(10) Uani d . 1 . .

loop_
_atom_site_aniso_label
_atom_site_aniso_U_11
_atom_site_aniso_U_22
_atom_site_aniso_U_33
_atom_site_aniso_U_12
_atom_site_aniso_U_13
_atom_site_aniso_U_23
S 0.0663(8) 0.0343(6) 0.0343(6) 0.0124(5) 0.0166(5) 0.0053(4)
F 0.0753(19) 0.0440(16) 0.0517(16) 0.0078(13) 0.0340(14) 0.0074(12)
N1 0.069(3) 0.038(2) 0.054(2) 0.013(2) 0.012(2) -0.0076(19)
C1 0.047(2) 0.031(2) 0.042(2) 0.0064(19) 0.0066(19) -0.0057(19)
O1 0.125(4) 0.067(3) 0.096(3) 0.032(3) 0.068(3) -0.003(2)
O2 0.075(3) 0.041(2) 0.075(3) 0.0038(18) 0.003(2) -0.0161(19)
N2 0.068(3) 0.0328(19) 0.0379(19) 0.0120(18) 0.0200(18) 0.0030(16)
C2 0.053(3) 0.040(3) 0.045(2) 0.006(2) 0.019(2) -0.005(2)
N3 0.073(3) 0.0292(19) 0.045(2) 0.0150(18) 0.0237(19) 0.0044(16)
C3 0.055(3) 0.032(2) 0.038(2) 0.0018(19) 0.014(2) 0.0020(18)
N4 0.084(3) 0.040(2) 0.039(2) 0.020(2) 0.018(2) 0.0030(17)
C4 0.040(2) 0.032(2) 0.034(2) 0.0034(18) 0.0068(18) -0.0020(17)
C5 0.043(2) 0.037(2) 0.038(2) 0.0015(19) 0.0131(18) -0.0014(18)
C6 0.056(3) 0.030(2) 0.041(2) 0.003(2) 0.012(2) 0.0016(18)
C7 0.042(2) 0.031(2) 0.038(2) 0.0026(18) 0.0120(19) 0.0016(18)
C8 0.048(2) 0.032(2) 0.035(2) 0.0058(18) 0.0101(19) 0.0053(17)

loop_
_atom_type_symbol
_atom_type_description
_atom_type_scat_dispersion_real
_atom_type_scat_dispersion_imag
_atom_type_scat_source
C C 0.0033 0.0016 'International Tables Vol C Tables 4.2.6.8 and 6.1.1.4'
H H 0.0000 0.0000 'International Tables Vol C Tables 4.2.6.8 and 6.1.1.4'
N N 0.0061 0.0033 'International Tables Vol C Tables 4.2.6.8 and 6.1.1.4'
O O 0.0106 0.0060 'International Tables Vol C Tables 4.2.6.8 and 6.1.1.4'
F F 0.0171 0.0103 'International Tables Vol C Tables 4.2.6.8 and 6.1.1.4'
S S 0.1246 0.1234 'International Tables Vol C Tables 4.2.6.8 and 6.1.1.4'

loop_
_geom_angle_atom_site_label_1
_geom_angle_atom_site_label_2
_geom_angle_atom_site_label_3
_geom_angle_site_symmetry_1
_geom_angle_site_symmetry_3
_geom_angle
_geom_angle_publ_flag
C8 S C7 . . 86.65(19) ?
O1 N1 O2 . . 124.0(4) ?
O1 N1 C1 . . 118.6(4) ?
O2 N1 C1 . . 117.4(4) ?
C6 C1 C2 . . 123.0(4) ?
C6 C1 N1 . . 119.4(4) ?
C2 C1 N1 . . 117.6(4) ?
C7 N2 N3 . . 113.4(3) ?
C3 C2 C1 . . 118.0(4) ?
C3 C2 H2B . . 121.0 ?
C1 C2 H2B . . 121.0 ?
C8 N3 N2 . . 112.1(3) ?
C2 C3 C4 . . 120.8(4) ?
C2 C3 H3B . . 119.6 ?
C4 C3 H3B . . 119.6 ?
C8 N4 H4A . . 120.0 ?
C8 N4 H4B . . 120.0 ?
H4A N4 H4B . . 120.0 ?
C5 C4 C3 . . 117.9(4) ?
C5 C4 C7 . . 123.2(4) ?
C3 C4 C7 . . 118.9(4) ?
F C5 C6 . . 117.7(4) ?
F C5 C4 . . 119.0(4) ?
C6 C5 C4 . . 123.3(4) ?
C5 C6 C1 . . 116.9(4) ?
C5 C6 H6A . . 121.5 ?
C1 C6 H6A . . 121.5 ?
N2 C7 C4 . . 120.6(4) ?
N2 C7 S . . 113.8(3) ?
C4 C7 S . . 125.7(3) ?
N3 C8 N4 . . 124.0(4) ?
N3 C8 S . . 114.1(3) ?
N4 C8 S . . 121.9(3) ?

loop_
_geom_bond_atom_site_label_1
_geom_bond_atom_site_label_2
_geom_bond_site_symmetry_2
_geom_bond_distance
_geom_bond_publ_flag
S C8 . 1.746(4) ?
S C7 . 1.750(4) ?
F C5 . 1.363(5) ?
N1 O1 . 1.214(6) ?
N1 O2 . 1.227(5) ?
N1 C1 . 1.472(6) ?
C1 C6 . 1.384(6) ?
C1 C2 . 1.400(6) ?
N2 C7 . 1.308(5) ?
N2 N3 . 1.382(5) ?
C2 C3 . 1.392(6) ?
C2 H2B . 0.9300 ?
N3 C8 . 1.321(6) ?
C3 C4 . 1.409(6) ?
C3 H3B . 0.9300 ?
N4 C8 . 1.338(6) ?
N4 H4A . 0.8600 ?
N4 H4B . 0.8600 ?
C4 C5 . 1.389(6) ?
C4 C7 . 1.478(6) ?
C5 C6 . 1.381(6) ?
C6 H6A . 0.9300 ?

loop_
_geom_hbond_atom_site_label_D
_geom_hbond_atom_site_label_H
_geom_hbond_atom_site_label_A
_geom_hbond_site_symmetry_A
_geom_hbond_distance_DH
_geom_hbond_distance_HA
_geom_hbond_distance_DA
_geom_hbond_angle_DHA
_geom_hbond_publ_flag
N4 H4A N3 3_666 0.8600 2.1600 3.000(5) 167.00 yes
C3 H3B O1 2_755 0.9300 2.5400 3.182(7) 126.00 yes

loop_
_geom_torsion_atom_site_label_1
_geom_torsion_atom_site_label_2
_geom_torsion_atom_site_label_3
_geom_torsion_atom_site_label_4
_geom_torsion_site_symmetry_1
_geom_torsion_site_symmetry_2
_geom_torsion_site_symmetry_3
_geom_torsion_site_symmetry_4
_geom_torsion
_geom_torsion_publ_flag
O1 N1 C1 C6 . . . . -161.4(5) ?
O2 N1 C1 C6 . . . . 18.5(6) ?
O1 N1 C1 C2 . . . . 19.2(7) ?
O2 N1 C1 C2 . . . . -161.0(5) ?
C6 C1 C2 C3 . . . . -2.8(7) ?
N1 C1 C2 C3 . . . . 176.7(4) ?
C7 N2 N3 C8 . . . . 0.0(6) ?
C1 C2 C3 C4 . . . . 1.3(7) ?
C2 C3 C4 C5 . . . . 2.2(7) ?
C2 C3 C4 C7 . . . . -176.6(4) ?
C3 C4 C5 F . . . . 177.2(4) ?
C7 C4 C5 F . . . . -4.0(7) ?
C3 C4 C5 C6 . . . . -4.7(7) ?
C7 C4 C5 C6 . . . . 174.1(4) ?
F C5 C6 C1 . . . . -178.5(4) ?
C4 C5 C6 C1 . . . . 3.3(7) ?
C2 C1 C6 C5 . . . . 0.5(7) ?
N1 C1 C6 C5 . . . . -178.9(4) ?
N3 N2 C7 C4 . . . . -179.2(4) ?
N3 N2 C7 S . . . . 0.2(5) ?
C5 C4 C7 N2 . . . . -153.1(4) ?
C3 C4 C7 N2 . . . . 25.6(6) ?
C5 C4 C7 S . . . . 27.5(6) ?
C3 C4 C7 S . . . . -153.7(4) ?
C8 S C7 N2 . . . . -0.2(4) ?
C8 S C7 C4 . . . . 179.2(4) ?
N2 N3 C8 N4 . . . . -179.3(4) ?
N2 N3 C8 S . . . . -0.2(5) ?
C7 S C8 N3 . . . . 0.2(4) ?
C7 S C8 N4 . . . . 179.4(4) ?

loop_
_cod_related_entry_id
_cod_related_entry_database
_cod_related_entry_code
1 ChemSpider 24742319
